data_7240782
loop_
_publ_author_name
'Wang, Zhan-Yong'
'Yang, Ting'
'Chen, Rongxiang'
'Ma, Xueji'
'Liu, Huan'
'Wang, Kai-Kai'

_publ_section_title
;
 1,3-Dipolar cycloaddition of isatin N,N&#x2032;-cyclic azomethine imines
 with \a,\b-unsaturated aldehydes catalyzed by DBU in water
;
_journal_issue 41
_journal_name_full 'RSC Advances'
_journal_page_first 24288
_journal_page_last 24292
_journal_paper_doi 10.1039/D0RA03806G
_journal_volume 10
_journal_year 2020
_chemical_formula_sum 'C27 H23 N3 O3'
_chemical_formula_weight 437.48
_space_group_IT_number 15
_space_group_name_Hall '-C 2yc'
_space_group_name_H-M_alt 'C 1 2/c 1'
_symmetry_cell_setting monoclinic
_symmetry_space_group_name_H-M 'C 1 2/c 1'
_atom_sites_solution_hydrogens geom
_atom_sites_solution_primary direct
_atom_sites_solution_secondary difmap
_audit_creation_method SHELXL-97
_audit_update_record
;
2020-03-21 deposited with the CCDC.	2020-06-19 downloaded from the CCDC.
;
_cell_angle_alpha 90.00
_cell_angle_beta 95.700(15)
_cell_angle_gamma 90.00
_cell_formula_units_Z 8
_cell_length_a 31.47(2)
_cell_length_b 8.542(6)
_cell_length_c 16.198(12)
_cell_measurement_reflns_used 774
_cell_measurement_temperature 296(2)
_cell_measurement_theta_max 18.11
_cell_measurement_theta_min 2.47
_cell_volume 4333(5)
_computing_cell_refinement 'Bruker SAINT'
_computing_data_collection 'Bruker APEX2'
_computing_data_reduction 'Bruker SAINT'
_computing_molecular_graphics 'Bruker SHELXTL'
_computing_publication_material 'Bruker SHELXTL'
_computing_structure_refinement 'SHELXL-97 (Sheldrick, 2008)'
_computing_structure_solution 'SHELXS-97 (Sheldrick, 2008)'
_diffrn_ambient_temperature 296(2)
_diffrn_measured_fraction_theta_full 0.996
_diffrn_measured_fraction_theta_max 0.996
_diffrn_measurement_device_type 'Bruker APEX-II CCD'
_diffrn_measurement_method '\f and \w scans'
_diffrn_radiation_monochromator graphite
_diffrn_radiation_source 'fine-focus sealed tube'
_diffrn_radiation_type MoK\a
_diffrn_radiation_wavelength 0.71073
_diffrn_reflns_av_R_equivalents 0.0701
_diffrn_reflns_av_sigmaI/netI 0.1126
_diffrn_reflns_limit_h_max 37
_diffrn_reflns_limit_h_min -32
_diffrn_reflns_limit_k_max 10
_diffrn_reflns_limit_k_min -10
_diffrn_reflns_limit_l_max 19
_diffrn_reflns_limit_l_min -17
_diffrn_reflns_number 10555
_diffrn_reflns_theta_full 24.99
_diffrn_reflns_theta_max 24.99
_diffrn_reflns_theta_min 2.47
_exptl_absorpt_coefficient_mu 0.089
_exptl_absorpt_correction_T_max 0.9824
_exptl_absorpt_correction_T_min 0.9747
_exptl_absorpt_correction_type multi-scan
_exptl_absorpt_process_details SADABS
_exptl_crystal_colour colorless
_exptl_crystal_density_diffrn 1.341
_exptl_crystal_density_method 'not measured'
_exptl_crystal_description block
_exptl_crystal_F_000 1840
_exptl_crystal_size_max 0.29
_exptl_crystal_size_mid 0.25
_exptl_crystal_size_min 0.20
_refine_diff_density_max 0.171
_refine_diff_density_min -0.177
_refine_diff_density_rms 0.041
_refine_ls_extinction_method none
_refine_ls_goodness_of_fit_ref 0.951
_refine_ls_hydrogen_treatment constr
_refine_ls_matrix_type full
_refine_ls_number_parameters 298
_refine_ls_number_reflns 3795
_refine_ls_number_restraints 7
_refine_ls_restrained_S_all 0.951
_refine_ls_R_factor_all 0.1305
_refine_ls_R_factor_gt 0.0517
_refine_ls_shift/su_max 0.000
_refine_ls_shift/su_mean 0.000
_refine_ls_structure_factor_coef Fsqd
_refine_ls_weighting_details 'calc w=1/[\s^2^(Fo^2^)+(0.0100P)^2^+0.0200P] where P=(Fo^2^+2Fc^2^)/3'
_refine_ls_weighting_scheme calc
_refine_ls_wR_factor_gt 0.1073
_refine_ls_wR_factor_ref 0.1313
_reflns_number_gt 1830
_reflns_number_total 3795
_reflns_threshold_expression >2sigma(I)
_cod_data_source_file d0ra03806g2.cif
_cod_data_source_block a
_cod_depositor_comments
;
The following automatic conversions were performed:

data item '_exptl_absorpt_correction_type' value 'Multi-scan' was
changed to 'multi-scan' in accordance with the
/home/data/users/saulius/crontab/automatic-downloads/rss-feeds/RSC/lib/dictionaries/cif_core.dic
dictionary named 'cif_core.dic' version 2.4.2 last updated on
2011-04-26.

data item '_symmetry_cell_setting' value 'Monoclinic' was changed to
'monoclinic' in accordance with the
/home/data/users/saulius/crontab/automatic-downloads/rss-feeds/RSC/lib/dictionaries/cif_core.dic
dictionary named 'cif_core.dic' version 2.4.2 last updated on
2011-04-26.

Automatic conversion script
Id: cif_fix_values 7556 2019-12-06 15:28:31Z antanas 

 Adding full bibliography for 7240781--7240782.cif.
;
_cod_original_cell_volume 4332(5)
_cod_original_sg_symbol_H-M 'C2/c  '
_cod_database_code 7240782

loop_
_symmetry_equiv_pos_as_xyz
'x, y, z'
'-x, y, -z+1/2'
'x+1/2, y+1/2, z'
'-x+1/2, y+1/2, -z+1/2'
'-x, -y, -z'
'x, -y, z-1/2'
'-x+1/2, -y+1/2, -z'
'x+1/2, -y+1/2, z-1/2'

loop_
_atom_site_label
_atom_site_type_symbol
_atom_site_fract_x
_atom_site_fract_y
_atom_site_fract_z
_atom_site_U_iso_or_equiv
_atom_site_adp_type
_atom_site_occupancy
_atom_site_symmetry_multiplicity
_atom_site_calc_flag
_atom_site_refinement_flags
_atom_site_disorder_assembly
_atom_site_disorder_group
O1 O 0.19277(6) 0.2620(2) 0.08895(12) 0.0633(6) Uani 1 1 d . . .
O2 O 0.32338(6) 0.0501(2) 0.22698(13) 0.0731(6) Uani 1 1 d . . .
O3 O 0.23388(6) -0.1014(2) 0.32875(12) 0.0719(6) Uani 1 1 d . . .
H3B H 0.2577 -0.1278 0.3493 0.108 Uiso 1 1 calc R . .
N1 N 0.22388(7) -0.0656(2) 0.14154(14) 0.0510(6) Uani 1 1 d . . .
N2 N 0.25123(6) 0.0093(2) 0.20197(13) 0.0505(6) Uani 1 1 d U . .
C1 C 0.09451(9) 0.2553(3) -0.07787(18) 0.0546(7) Uani 1 1 d . . .
C2 C 0.06523(10) 0.2189(4) -0.02419(19) 0.0715(9) Uani 1 1 d . . .
H2A H 0.0737 0.1605 0.0230 0.086 Uiso 1 1 calc R . .
C3 C 0.02347(11) 0.2667(4) -0.0385(2) 0.0882(11) Uani 1 1 d . . .
H3A H 0.0040 0.2408 -0.0010 0.106 Uiso 1 1 calc R . .
C4 C 0.01048(12) 0.3517(4) -0.1072(3) 0.0951(12) Uani 1 1 d . . .
H4A H -0.0179 0.3827 -0.1176 0.114 Uiso 1 1 calc R . .
C5 C 0.03955(13) 0.3911(5) -0.1607(3) 0.1042(13) Uani 1 1 d . . .
H5A H 0.0310 0.4511 -0.2073 0.125 Uiso 1 1 calc R . .
C6 C 0.08108(10) 0.3437(4) -0.1469(2) 0.0720(9) Uani 1 1 d . . .
H6A H 0.1004 0.3712 -0.1842 0.086 Uiso 1 1 calc R . .
C7 C 0.14088(9) 0.2093(4) -0.06461(18) 0.0636(8) Uani 1 1 d . . .
H7A H 0.1491 0.1621 -0.1151 0.076 Uiso 1 1 calc R . .
H7B H 0.1580 0.3029 -0.0539 0.076 Uiso 1 1 calc R . .
N3 N 0.15033(7) 0.1005(3) 0.00344(14) 0.0520(6) Uani 1 1 d . . .
C9 C 0.17569(8) 0.1359(4) 0.07388(17) 0.0482(7) Uani 1 1 d . . .
C10 C 0.17938(8) -0.0117(3) 0.12859(16) 0.0455(7) Uani 1 1 d . . .
C11 C 0.15386(8) -0.1279(3) 0.07601(17) 0.0470(7) Uani 1 1 d . . .
C12 C 0.13700(8) -0.0567(3) 0.00348(17) 0.0497(7) Uani 1 1 d . . .
C13 C 0.11062(9) -0.1342(4) -0.05557(19) 0.0662(9) Uani 1 1 d . . .
H13A H 0.0992 -0.0848 -0.1039 0.079 Uiso 1 1 calc R . .
C14 C 0.10197(9) -0.2888(4) -0.0397(2) 0.0755(10) Uani 1 1 d . . .
H14A H 0.0844 -0.3452 -0.0785 0.091 Uiso 1 1 calc R . .
C15 C 0.11854(10) -0.3617(4) 0.0317(2) 0.0717(9) Uani 1 1 d . . .
H15A H 0.1119 -0.4661 0.0405 0.086 Uiso 1 1 calc R . .
C16 C 0.14476(9) -0.2833(3) 0.09038(19) 0.0587(8) Uani 1 1 d . . .
H16A H 0.1561 -0.3333 0.1386 0.070 Uiso 1 1 calc R . .
C17 C 0.16274(8) 0.0140(3) 0.21455(15) 0.0496(7) Uani 1 1 d . . .
H17A H 0.1608 -0.0892 0.2403 0.060 Uiso 1 1 calc R . .
C18 C 0.11792(8) 0.0825(4) 0.20419(16) 0.0517(7) Uani 1 1 d . . .
C19 C 0.08293(10) -0.0152(4) 0.19453(18) 0.0692(9) Uani 1 1 d . . .
H19A H 0.0868 -0.1231 0.1961 0.083 Uiso 1 1 calc R . .
C20 C 0.04204(10) 0.0459(6) 0.1825(2) 0.0864(11) Uani 1 1 d . . .
H20A H 0.0186 -0.0210 0.1759 0.104 Uiso 1 1 calc R . .
C21 C 0.03604(11) 0.2037(6) 0.1802(2) 0.0875(12) Uani 1 1 d . . .
H21A H 0.0086 0.2444 0.1713 0.105 Uiso 1 1 calc R . .
C22 C 0.07003(12) 0.3014(5) 0.1907(2) 0.0815(10) Uani 1 1 d . . .
H22A H 0.0657 0.4091 0.1897 0.098 Uiso 1 1 calc R . .
C23 C 0.11101(9) 0.2424(4) 0.20294(17) 0.0650(8) Uani 1 1 d . . .
H23A H 0.1341 0.3106 0.2104 0.078 Uiso 1 1 calc R . .
C24 C 0.19369(8) 0.1108(3) 0.27121(17) 0.0534(7) Uani 1 1 d . . .
H24A H 0.1960 0.2146 0.2478 0.064 Uiso 1 1 calc R . .
H24B H 0.1827 0.1217 0.3248 0.064 Uiso 1 1 calc R . .
C25 C 0.23714(8) 0.0374(3) 0.28277(18) 0.0568(8) Uani 1 1 d U . .
H25A H 0.2571 0.1092 0.3139 0.068 Uiso 1 1 calc R . .
C26 C 0.24773(9) -0.0925(3) 0.07705(19) 0.0613(8) Uani 1 1 d . . .
H26A H 0.2369 -0.1311 0.0255 0.074 Uiso 1 1 calc R . .
C27 C 0.28865(9) -0.0562(4) 0.0978(2) 0.0653(9) Uani 1 1 d . . .
H27A H 0.3108 -0.0700 0.0646 0.078 Uiso 1 1 calc R . .
C28 C 0.29254(9) 0.0077(3) 0.1799(2) 0.0565(8) Uani 1 1 d . . .

loop_
_atom_site_aniso_label
_atom_site_aniso_U_11
_atom_site_aniso_U_22
_atom_site_aniso_U_33
_atom_site_aniso_U_23
_atom_site_aniso_U_13
_atom_site_aniso_U_12
O1 0.0680(13) 0.0469(13) 0.0746(14) 0.0020(11) 0.0048(10) -0.0102(10)
O2 0.0508(13) 0.0783(16) 0.0890(16) -0.0020(12) 0.0005(11) -0.0079(11)
O3 0.0632(13) 0.0752(15) 0.0757(14) 0.0243(12) -0.0011(10) 0.0020(11)
N1 0.0468(13) 0.0500(15) 0.0557(15) -0.0097(12) 0.0025(12) 0.0011(11)
N2 0.0443(14) 0.0553(15) 0.0519(15) -0.0074(12) 0.0049(11) -0.0011(11)
C1 0.0633(19) 0.0500(19) 0.0491(18) -0.0007(15) -0.0016(15) 0.0044(15)
C2 0.071(2) 0.084(3) 0.059(2) 0.0095(18) 0.0069(17) 0.0172(19)
C3 0.066(2) 0.106(3) 0.092(3) 0.009(2) 0.008(2) 0.018(2)
C4 0.066(2) 0.095(3) 0.118(3) 0.023(3) -0.017(2) 0.015(2)
C5 0.082(3) 0.122(4) 0.103(3) 0.045(3) -0.018(2) -0.003(3)
C6 0.071(2) 0.071(2) 0.071(2) 0.0133(19) -0.0070(17) -0.0120(18)
C7 0.071(2) 0.066(2) 0.0553(19) 0.0107(16) 0.0112(15) 0.0054(17)
N3 0.0567(14) 0.0498(16) 0.0493(15) 0.0037(12) 0.0049(12) 0.0024(12)
C9 0.0440(16) 0.0486(19) 0.0533(19) -0.0035(16) 0.0111(14) 0.0048(15)
C10 0.0428(16) 0.0442(17) 0.0492(17) -0.0020(14) 0.0026(12) 0.0004(13)
C11 0.0488(16) 0.0407(18) 0.0523(18) -0.0046(15) 0.0081(13) 0.0001(14)
C12 0.0441(16) 0.052(2) 0.0536(19) -0.0077(15) 0.0073(14) 0.0001(15)
C13 0.064(2) 0.069(2) 0.063(2) -0.0136(18) -0.0015(16) 0.0017(18)
C14 0.065(2) 0.074(3) 0.085(3) -0.033(2) -0.0009(19) -0.0116(19)
C15 0.073(2) 0.055(2) 0.088(3) -0.013(2) 0.015(2) -0.0112(18)
C16 0.0589(18) 0.052(2) 0.066(2) -0.0046(16) 0.0053(15) -0.0019(16)
C17 0.0514(17) 0.0495(18) 0.0483(17) -0.0014(14) 0.0065(13) 0.0013(14)
C18 0.0505(18) 0.060(2) 0.0460(17) -0.0043(14) 0.0104(13) 0.0014(16)
C19 0.060(2) 0.076(2) 0.074(2) -0.0038(18) 0.0199(16) -0.0060(18)
C20 0.053(2) 0.120(4) 0.090(3) -0.013(2) 0.0229(18) -0.012(2)
C21 0.064(3) 0.119(4) 0.082(3) 0.000(2) 0.0203(19) 0.024(3)
C22 0.075(2) 0.088(3) 0.083(3) -0.008(2) 0.018(2) 0.025(2)
C23 0.061(2) 0.067(2) 0.068(2) -0.0066(17) 0.0102(15) 0.0067(17)
C24 0.0530(17) 0.0543(19) 0.0525(18) -0.0043(14) 0.0026(14) 0.0008(15)
C25 0.0540(18) 0.057(2) 0.0577(19) 0.0021(16) -0.0028(14) -0.0036(15)
C26 0.063(2) 0.060(2) 0.062(2) -0.0108(16) 0.0134(16) 0.0088(16)
C27 0.057(2) 0.068(2) 0.073(2) -0.0043(18) 0.0210(17) -0.0011(16)
C28 0.0449(19) 0.051(2) 0.075(2) 0.0087(17) 0.0085(16) 0.0001(15)

loop_
_atom_type_symbol
_atom_type_description
_atom_type_scat_dispersion_real
_atom_type_scat_dispersion_imag
_atom_type_scat_source
C C 0.0033 0.0016 'International Tables Vol C Tables 4.2.6.8 and 6.1.1.4'
H H 0.0000 0.0000 'International Tables Vol C Tables 4.2.6.8 and 6.1.1.4'
N N 0.0061 0.0033 'International Tables Vol C Tables 4.2.6.8 and 6.1.1.4'
O O 0.0106 0.0060 'International Tables Vol C Tables 4.2.6.8 and 6.1.1.4'

loop_
_geom_angle_atom_site_label_1
_geom_angle_atom_site_label_2
_geom_angle_atom_site_label_3
_geom_angle
_geom_angle_site_symmetry_1
_geom_angle_site_symmetry_3
_geom_angle_publ_flag
C25 O3 H3B 109.5 . . ?
C26 N1 N2 105.5(2) . . ?
C26 N1 C10 122.2(2) . . ?
N2 N1 C10 118.0(2) . . ?
C28 N2 N1 110.2(2) . . ?
C28 N2 C25 128.2(2) . . ?
N1 N2 C25 119.3(2) . . ?
C2 C1 C6 118.0(3) . . ?
C2 C1 C7 123.8(3) . . ?
C6 C1 C7 118.2(3) . . ?
C1 C2 C3 121.3(3) . . ?
C1 C2 H2A 119.3 . . ?
C3 C2 H2A 119.3 . . ?
C4 C3 C2 120.2(3) . . ?
C4 C3 H3A 119.9 . . ?
C2 C3 H3A 119.9 . . ?
C3 C4 C5 119.1(3) . . ?
C3 C4 H4A 120.4 . . ?
C5 C4 H4A 120.4 . . ?
C4 C5 C6 121.0(3) . . ?
C4 C5 H5A 119.5 . . ?
C6 C5 H5A 119.5 . . ?
C5 C6 C1 120.4(3) . . ?
C5 C6 H6A 119.8 . . ?
C1 C6 H6A 119.8 . . ?
N3 C7 C1 113.5(2) . . ?
N3 C7 H7A 108.9 . . ?
C1 C7 H7A 108.9 . . ?
N3 C7 H7B 108.9 . . ?
C1 C7 H7B 108.9 . . ?
H7A C7 H7B 107.7 . . ?
C9 N3 C12 111.2(2) . . ?
C9 N3 C7 123.6(2) . . ?
C12 N3 C7 125.0(2) . . ?
O1 C9 N3 125.2(3) . . ?
O1 C9 C10 127.1(3) . . ?
N3 C9 C10 107.8(2) . . ?
N1 C10 C11 109.0(2) . . ?
N1 C10 C9 110.8(2) . . ?
C11 C10 C9 102.2(2) . . ?
N1 C10 C17 108.6(2) . . ?
C11 C10 C17 113.4(2) . . ?
C9 C10 C17 112.8(2) . . ?
C12 C11 C16 119.8(3) . . ?
C12 C11 C10 109.4(2) . . ?
C16 C11 C10 130.7(3) . . ?
C13 C12 C11 122.3(3) . . ?
C13 C12 N3 128.3(3) . . ?
C11 C12 N3 109.4(2) . . ?
C12 C13 C14 116.7(3) . . ?
C12 C13 H13A 121.7 . . ?
C14 C13 H13A 121.7 . . ?
C15 C14 C13 121.9(3) . . ?
C15 C14 H14A 119.1 . . ?
C13 C14 H14A 119.1 . . ?
C16 C15 C14 121.0(3) . . ?
C16 C15 H15A 119.5 . . ?
C14 C15 H15A 119.5 . . ?
C15 C16 C11 118.3(3) . . ?
C15 C16 H16A 120.9 . . ?
C11 C16 H16A 120.9 . . ?
C24 C17 C18 113.0(2) . . ?
C24 C17 C10 111.5(2) . . ?
C18 C17 C10 110.3(2) . . ?
C24 C17 H17A 107.2 . . ?
C18 C17 H17A 107.2 . . ?
C10 C17 H17A 107.2 . . ?
C19 C18 C23 118.3(3) . . ?
C19 C18 C17 120.1(3) . . ?
C23 C18 C17 121.6(3) . . ?
C18 C19 C20 120.6(3) . . ?
C18 C19 H19A 119.7 . . ?
C20 C19 H19A 119.7 . . ?
C21 C20 C19 120.1(3) . . ?
C21 C20 H20A 119.9 . . ?
C19 C20 H20A 119.9 . . ?
C22 C21 C20 120.1(3) . . ?
C22 C21 H21A 120.0 . . ?
C20 C21 H21A 120.0 . . ?
C21 C22 C23 120.5(3) . . ?
C21 C22 H22A 119.7 . . ?
C23 C22 H22A 119.7 . . ?
C22 C23 C18 120.4(3) . . ?
C22 C23 H23A 119.8 . . ?
C18 C23 H23A 119.8 . . ?
C25 C24 C17 111.8(2) . . ?
C25 C24 H24A 109.3 . . ?
C17 C24 H24A 109.3 . . ?
C25 C24 H24B 109.3 . . ?
C17 C24 H24B 109.3 . . ?
H24A C24 H24B 107.9 . . ?
O3 C25 N2 112.6(2) . . ?
O3 C25 C24 107.7(2) . . ?
N2 C25 C24 108.4(2) . . ?
O3 C25 H25A 109.4 . . ?
N2 C25 H25A 109.4 . . ?
C24 C25 H25A 109.4 . . ?
C27 C26 N1 111.0(3) . . ?
C27 C26 H26A 124.5 . . ?
N1 C26 H26A 124.5 . . ?
C26 C27 C28 108.3(3) . . ?
C26 C27 H27A 125.8 . . ?
C28 C27 H27A 125.8 . . ?
O2 C28 N2 122.8(3) . . ?
O2 C28 C27 132.7(3) . . ?
N2 C28 C27 104.4(3) . . ?

loop_
_geom_bond_atom_site_label_1
_geom_bond_atom_site_label_2
_geom_bond_distance
_geom_bond_site_symmetry_2
_geom_bond_publ_flag
O1 C9 1.217(3) . ?
O2 C28 1.228(3) . ?
O3 C25 1.410(3) . ?
O3 H3B 0.8200 . ?
N1 C26 1.365(3) . ?
N1 N2 1.393(3) . ?
N1 C10 1.469(3) . ?
N2 C28 1.382(3) . ?
N2 C25 1.443(3) . ?
C1 C2 1.364(4) . ?
C1 C6 1.380(4) . ?
C1 C7 1.506(4) . ?
C2 C3 1.374(4) . ?
C2 H2A 0.9300 . ?
C3 C4 1.357(5) . ?
C3 H3A 0.9300 . ?
C4 C5 1.363(5) . ?
C4 H4A 0.9300 . ?
C5 C6 1.365(4) . ?
C5 H5A 0.9300 . ?
C6 H6A 0.9300 . ?
C7 N3 1.450(3) . ?
C7 H7A 0.9700 . ?
C7 H7B 0.9700 . ?
N3 C9 1.360(3) . ?
N3 C12 1.407(3) . ?
C9 C10 1.539(4) . ?
C10 C11 1.490(4) . ?
C10 C17 1.551(3) . ?
C11 C12 1.381(4) . ?
C11 C16 1.382(4) . ?
C12 C13 1.373(4) . ?
C13 C14 1.378(4) . ?
C13 H13A 0.9300 . ?
C14 C15 1.370(4) . ?
C14 H14A 0.9300 . ?
C15 C16 1.370(4) . ?
C15 H15A 0.9300 . ?
C16 H16A 0.9300 . ?
C17 C24 1.515(3) . ?
C17 C18 1.521(3) . ?
C17 H17A 0.9800 . ?
C18 C19 1.378(4) . ?
C18 C23 1.382(4) . ?
C19 C20 1.384(4) . ?
C19 H19A 0.9300 . ?
C20 C21 1.361(5) . ?
C20 H20A 0.9300 . ?
C21 C22 1.354(4) . ?
C21 H21A 0.9300 . ?
C22 C23 1.380(4) . ?
C22 H22A 0.9300 . ?
C23 H23A 0.9300 . ?
C24 C25 1.499(3) . ?
C24 H24A 0.9700 . ?
C24 H24B 0.9700 . ?
C25 H25A 0.9800 . ?
C26 C27 1.335(4) . ?
C26 H26A 0.9300 . ?
C27 C28 1.431(4) . ?
C27 H27A 0.9300 . ?
